data_7120848
loop_
_publ_author_name
'Mayol-Llin\`as, Joan'
'Farnaby, William'
'Nelson, Adam'

_publ_section_title
;
 Modular synthesis of thirty lead-like scaffolds suitable for CNS drug
 discovery
;
_journal_name_full 'Chemical Communications'
_journal_paper_doi 10.1039/C7CC06078E
_journal_year 2017
_chemical_formula_moiety 'C15 H17 N O3'
_chemical_formula_sum 'C15 H17 N O3'
_chemical_formula_weight 259.29
_chemical_name_systematic
;
 (4aR*,9bS*)-8-Methoxy-4a-(prop-2-en-1-yl)-2H,3H,4H,4aH,5H,9bH-indeno[2,1-e][1,3] oxazin-2-one
;
_space_group_crystal_system triclinic
_space_group_IT_number 2
_space_group_name_Hall '-P 1'
_space_group_name_H-M_alt 'P -1'
_symmetry_space_group_name_Hall '-P 1'
_symmetry_space_group_name_H-M 'P -1'
_atom_sites_solution_hydrogens geom
_atom_sites_solution_primary dual
_audit_creation_date 2017-06-02
_audit_creation_method
;
Olex2 1.2
(compiled 2017.03.28 svn.r3405 for OlexSys, GUI svn.r5337)
;
_audit_update_record
;
2017-08-03 deposited with the CCDC.
2017-11-02 downloaded from the CCDC.
;
_cell_angle_alpha 63.764(7)
_cell_angle_beta 79.148(6)
_cell_angle_gamma 74.800(6)
_cell_formula_units_Z 2
_cell_length_a 6.7483(5)
_cell_length_b 9.9314(7)
_cell_length_c 11.0967(8)
_cell_measurement_reflns_used 2337
_cell_measurement_temperature 119.97(16)
_cell_measurement_theta_max 73.6950
_cell_measurement_theta_min 5.0600
_cell_volume 641.50(9)
_computing_cell_refinement 'CrysAlisPro 1.171.38.46 (Rigaku OD, 2015)'
_computing_data_collection 'CrysAlisPro 1.171.38.46 (Rigaku OD, 2015)'
_computing_data_reduction 'CrysAlisPro 1.171.38.46 (Rigaku OD, 2015)'
_computing_molecular_graphics 'Olex2 (Dolomanov et al., 2009)'
_computing_publication_material 'Olex2 (Dolomanov et al., 2009)'
_computing_structure_refinement 'ShelXL (Sheldrick, 2015)'
_computing_structure_solution 'ShelXT (Sheldrick, 2015)'
_diffrn_ambient_environment N~2~
_diffrn_ambient_temperature 119.97(16)
_diffrn_detector 'CCD plate'
_diffrn_detector_area_resol_mean 5.3095
_diffrn_detector_type Atlas
_diffrn_measured_fraction_theta_full 0.961
_diffrn_measured_fraction_theta_max 0.921
_diffrn_measurement_details
;
List of Runs (angles in degrees, time in seconds):

  # Type    Start    End  Width  t~exp~   \w     \q     \k     \f   Frames
#--------------------------------------------------------------------------
  1  \w    -42.00 -13.00   1.00    1.00    --  -38.50 -57.00  90.00   29
  2  \w    -59.00 -17.00   1.00    1.00    --  -38.50 -65.00  56.67   42
  3  \w    -96.00 -62.00   1.00    1.00    --  -38.50 -65.00  56.67   34
  4  \w    -64.00 -20.00   1.00    1.00    --  -38.50  63.00 -90.00   44
  5  \w    -65.00  29.00   1.00    1.00    --  -38.50  65.00 -45.44   94
  6  \w     78.00 109.00   1.00    1.00    --   42.96  37.00 120.00   31
  7  \w    148.00 174.00   1.00    4.00    --  104.98  45.00  90.00   26
  8  \w     97.00 174.00   1.00    4.00    --  104.98  45.00 -90.00   77
  9  \w     84.00 126.00   1.00    4.00    --  104.98  45.00  90.00   42
 10  \w     73.00 100.00   1.00    4.00    --  104.98 -65.00  25.58   27
 11  \w     61.00  93.00   1.00    4.00    --  104.98 -65.00   5.56   32
 12  \w     56.00 119.00   1.00    4.00    --  104.98 -64.00 -44.72   63
 13  \w     50.00  96.00   1.00    4.00    --  104.98 -65.00-112.49   46
 14  \w     39.00 124.00   1.00    4.00    --  104.98 -30.00 -90.00   85
 15  \w     52.00 113.00   1.00    4.00    --  104.98 -65.00  81.10   61
 16  \w     52.00 112.00   1.00    4.00    --  104.98 -64.00 164.23   60
 17  \w     31.00 141.00   1.00    4.00    --  104.98 -15.00  90.00  110
 18  \w     31.00  66.00   1.00    1.00    --   42.96 -65.00 -25.82   35
 19  \w     17.00  53.00   1.00    1.00    --   42.96  63.00  48.85   36
 20  \w     22.00  87.00   1.00    1.00    --   42.96  65.00-175.43   65
;
_diffrn_measurement_device 'four-circle diffractometer'
_diffrn_measurement_device_type 'SuperNova, Dual, Cu at zero, Atlas'
_diffrn_measurement_method '\w scans'
_diffrn_orient_matrix_type 'CrysAlisPro convention (1999,Acta A55,543-557)'
_diffrn_orient_matrix_UB_11 0.0884466000
_diffrn_orient_matrix_UB_12 0.1315749000
_diffrn_orient_matrix_UB_13 -0.1174983000
_diffrn_orient_matrix_UB_21 0.1720831000
_diffrn_orient_matrix_UB_22 -0.0251018000
_diffrn_orient_matrix_UB_23 0.0858641000
_diffrn_orient_matrix_UB_31 0.1375550000
_diffrn_orient_matrix_UB_32 -0.1151190000
_diffrn_orient_matrix_UB_33 -0.0542760000
_diffrn_radiation_monochromator mirror
_diffrn_radiation_probe x-ray
_diffrn_radiation_type CuK\a
_diffrn_radiation_wavelength 1.54184
_diffrn_reflns_av_R_equivalents 0.0277
_diffrn_reflns_av_unetI/netI 0.0391
_diffrn_reflns_Laue_measured_fraction_full 0.961
_diffrn_reflns_Laue_measured_fraction_max 0.921
_diffrn_reflns_limit_h_max 7
_diffrn_reflns_limit_h_min -8
_diffrn_reflns_limit_k_max 10
_diffrn_reflns_limit_k_min -12
_diffrn_reflns_limit_l_max 12
_diffrn_reflns_limit_l_min -13
_diffrn_reflns_number 4223
_diffrn_reflns_point_group_measured_fraction_full 0.961
_diffrn_reflns_point_group_measured_fraction_max 0.921
_diffrn_reflns_theta_full 67.684
_diffrn_reflns_theta_max 73.970
_diffrn_reflns_theta_min 4.458
_diffrn_source 'micro-focus sealed X-ray tube'
_diffrn_source_type 'SuperNova (Cu) X-ray Source'
_exptl_absorpt_coefficient_mu 0.762
_exptl_absorpt_correction_T_max 1.000
_exptl_absorpt_correction_T_min 0.903
_exptl_absorpt_correction_type gaussian
_exptl_absorpt_process_details
;
CrysAlisPro 1.171.38.46 (Rigaku Oxford Diffraction, 2015)
Numerical absorption correction based on gaussian integration over
            a multifaceted crystal model
Empirical absorption correction using spherical harmonics,
 implemented in SCALE3 ABSPACK scaling algorithm.
;
_exptl_crystal_colour colourless
_exptl_crystal_colour_primary colourless
_exptl_crystal_density_diffrn 1.342
_exptl_crystal_description block
_exptl_crystal_F_000 276
_exptl_crystal_size_max 0.15
_exptl_crystal_size_mid 0.08
_exptl_crystal_size_min 0.06
_refine_diff_density_max 0.348
_refine_diff_density_min -0.218
_refine_diff_density_rms 0.043
_refine_ls_extinction_method none
_refine_ls_goodness_of_fit_ref 1.028
_refine_ls_hydrogen_treatment constr
_refine_ls_matrix_type full
_refine_ls_number_parameters 173
_refine_ls_number_reflns 2397
_refine_ls_number_restraints 0
_refine_ls_restrained_S_all 1.028
_refine_ls_R_factor_all 0.0450
_refine_ls_R_factor_gt 0.0379
_refine_ls_shift/su_max 0.000
_refine_ls_shift/su_mean 0.000
_refine_ls_structure_factor_coef Fsqd
_refine_ls_weighting_details 'w=1/[\s^2^(Fo^2^)+(0.0496P)^2^+0.1214P] where P=(Fo^2^+2Fc^2^)/3'
_refine_ls_weighting_scheme calc
_refine_ls_wR_factor_gt 0.0941
_refine_ls_wR_factor_ref 0.0996
_reflns_Friedel_coverage 0.000
_reflns_number_gt 2070
_reflns_number_total 2397
_reflns_threshold_expression 'I > 2\s(I)'
_cod_data_source_file c7cc06078e2.cif
_cod_data_source_block jml397_cu
_cod_original_cell_volume 641.49(9)
_cod_database_code 7120848
_shelx_shelxl_version_number 2014/7
_chemical_oxdiff_formula 'C30 H34 N2 O6'
_shelx_space_group_comment
;
The symmetry employed for this shelxl refinement is uniquely defined
by the following loop, which should always be used as a source of
symmetry information in preference to the above space-group names.
They are only intended as comments.
;
_reflns_odcompleteness_completeness 96.33
_reflns_odcompleteness_iscentric 1
_reflns_odcompleteness_theta 66.97
_olex2_refinement_description
;
1. Fixed Uiso
 At 1.2 times of:
  All C(H) groups, All C(H,H) groups, All N(H) groups
 At 1.5 times of:
  All C(H,H,H) groups
2.a Ternary CH refined with riding coordinates:
 C4(H4)
2.b Secondary CH2 refined with riding coordinates:
 C6(H6A,H6B), C11(H11A,H11B), C13(H13A,H13B)
2.c Aromatic/amide H refined with riding coordinates:
 N1(H1), C2(H2), C8(H8), C9(H9), C14(H14)
2.d X=CH2 refined with riding coordinates:
 C15(H15A,H15B)
2.e Idealised Me refined as rotating group:
 C10(H10A,H10B,H10C)
;
_olex2_date_sample_data_collection 2017-06-02
_olex2_submission_special_instructions 'No special instructions were received'
_oxdiff_exptl_absorpt_empirical_details
;
Empirical correction (ABSPACK) includes:
- Absorption correction using spherical harmonics
- Frame scaling
;
_oxdiff_exptl_absorpt_empirical_full_max 1.230
_oxdiff_exptl_absorpt_empirical_full_min 0.864

loop_
_space_group_symop_operation_xyz
'x, y, z'
'-x, -y, -z'

loop_
_atom_site_label
_atom_site_type_symbol
_atom_site_fract_x
_atom_site_fract_y
_atom_site_fract_z
_atom_site_U_iso_or_equiv
_atom_site_adp_type
_atom_site_occupancy
_atom_site_site_symmetry_order
_atom_site_calc_flag
_atom_site_refinement_flags_posn
O1 O 0.40576(17) 0.91319(12) 0.36596(11) 0.0268(3) Uani 1 1 d .
N1 N 0.69079(18) 0.13528(14) 0.90361(12) 0.0196(3) Uani 1 1 d .
H1 H 0.6970 0.0402 0.9573 0.024 Uiso 1 1 calc R
C1 C 0.5617(2) 0.81677(17) 0.44524(14) 0.0212(3) Uani 1 1 d .
O2 O 0.48642(14) 0.36331(11) 0.76997(10) 0.0202(2) Uani 1 1 d .
C2 C 0.5226(2) 0.67201(17) 0.53235(14) 0.0205(3) Uani 1 1 d .
H2 H 0.3975 0.6472 0.5356 0.025 Uiso 1 1 calc R
O3 O 0.34351(15) 0.16752(12) 0.91025(11) 0.0252(3) Uani 1 1 d .
C3 C 0.6737(2) 0.56662(16) 0.61347(13) 0.0186(3) Uani 1 1 d .
C4 C 0.6802(2) 0.40180(16) 0.70466(13) 0.0181(3) Uani 1 1 d .
H4 H 0.7367 0.3421 0.6509 0.022 Uiso 1 1 calc R
C5 C 0.83657(19) 0.36262(15) 0.80478(13) 0.0163(3) Uani 1 1 d .
C6 C 0.9994(2) 0.45592(16) 0.70969(14) 0.0188(3) Uani 1 1 d .
H6A H 1.0762 0.4824 0.7589 0.023 Uiso 1 1 calc R
H6B H 1.0947 0.4000 0.6624 0.023 Uiso 1 1 calc R
C7 C 0.8641(2) 0.59849(17) 0.61273(13) 0.0186(3) Uani 1 1 d .
C8 C 0.8998(2) 0.74340(17) 0.52774(14) 0.0204(3) Uani 1 1 d .
H8 H 1.0242 0.7681 0.5263 0.024 Uiso 1 1 calc R
C9 C 0.7486(2) 0.85349(17) 0.44357(14) 0.0214(3) Uani 1 1 d .
H9 H 0.7732 0.9508 0.3868 0.026 Uiso 1 1 calc R
C10 C 0.4421(3) 1.05891(18) 0.26636(15) 0.0283(3) Uani 1 1 d .
H10A H 0.3278 1.1105 0.2115 0.043 Uiso 1 1 calc GR
H10B H 0.5658 1.0442 0.2107 0.043 Uiso 1 1 calc GR
H10C H 0.4571 1.1198 0.3101 0.043 Uiso 1 1 calc GR
C11 C 0.8881(2) 0.18808(16) 0.86647(14) 0.0184(3) Uani 1 1 d .
H11A H 0.9732 0.1514 0.8019 0.022 Uiso 1 1 calc R
H11B H 0.9628 0.1494 0.9457 0.022 Uiso 1 1 calc R
C12 C 0.5031(2) 0.21650(16) 0.86449(14) 0.0193(3) Uani 1 1 d .
C13 C 0.7457(2) 0.42194(16) 0.91537(13) 0.0194(3) Uani 1 1 d .
H13A H 0.7242 0.5329 0.8756 0.023 Uiso 1 1 calc R
H13B H 0.6129 0.3938 0.9524 0.023 Uiso 1 1 calc R
C14 C 0.8865(2) 0.35650(17) 1.02708(15) 0.0233(3) Uani 1 1 d .
H14 H 1.0270 0.3519 1.0030 0.028 Uiso 1 1 calc R
C15 C 0.8246(3) 0.30525(19) 1.15668(16) 0.0307(4) Uani 1 1 d .
H15A H 0.6852 0.3081 1.1844 0.037 Uiso 1 1 calc R
H15B H 0.9203 0.2663 1.2203 0.037 Uiso 1 1 calc R

loop_
_atom_site_aniso_label
_atom_site_aniso_U_11
_atom_site_aniso_U_22
_atom_site_aniso_U_33
_atom_site_aniso_U_23
_atom_site_aniso_U_13
_atom_site_aniso_U_12
O1 0.0274(5) 0.0223(5) 0.0236(5) -0.0026(4) -0.0094(4) -0.0010(4)
N1 0.0167(5) 0.0179(6) 0.0215(6) -0.0044(5) -0.0034(4) -0.0043(5)
C1 0.0234(7) 0.0221(7) 0.0156(6) -0.0071(6) -0.0036(5) -0.0007(6)
O2 0.0140(4) 0.0203(5) 0.0219(5) -0.0032(4) -0.0042(4) -0.0046(4)
C2 0.0185(6) 0.0255(7) 0.0176(6) -0.0083(6) -0.0029(5) -0.0048(6)
O3 0.0163(5) 0.0234(5) 0.0302(6) -0.0042(4) -0.0025(4) -0.0068(4)
C3 0.0191(6) 0.0216(7) 0.0152(6) -0.0075(6) -0.0002(5) -0.0053(6)
C4 0.0147(6) 0.0225(7) 0.0173(6) -0.0078(6) -0.0012(5) -0.0048(5)
C5 0.0132(6) 0.0186(7) 0.0169(6) -0.0069(5) -0.0026(5) -0.0027(5)
C6 0.0162(6) 0.0209(7) 0.0190(6) -0.0077(6) -0.0010(5) -0.0048(5)
C7 0.0174(6) 0.0231(7) 0.0168(6) -0.0105(6) 0.0001(5) -0.0034(5)
C8 0.0186(6) 0.0246(7) 0.0189(6) -0.0099(6) 0.0015(5) -0.0066(6)
C9 0.0252(7) 0.0195(7) 0.0166(6) -0.0055(6) 0.0010(5) -0.0057(6)
C10 0.0364(8) 0.0215(7) 0.0201(7) -0.0028(6) -0.0066(6) -0.0020(6)
C11 0.0144(6) 0.0195(7) 0.0209(6) -0.0079(6) -0.0024(5) -0.0030(5)
C12 0.0184(6) 0.0199(7) 0.0188(6) -0.0064(6) -0.0030(5) -0.0047(5)
C13 0.0188(6) 0.0214(7) 0.0180(6) -0.0086(6) -0.0005(5) -0.0039(5)
C14 0.0235(7) 0.0266(7) 0.0230(7) -0.0116(6) -0.0035(6) -0.0067(6)
C15 0.0386(9) 0.0322(8) 0.0224(7) -0.0098(7) -0.0054(6) -0.0095(7)

loop_
_atom_type_symbol
_atom_type_description
_atom_type_scat_dispersion_real
_atom_type_scat_dispersion_imag
_atom_type_scat_source
C C 0.0181 0.0091 'International Tables Vol C Tables 4.2.6.8 and 6.1.1.4'
H H 0.0000 0.0000 'International Tables Vol C Tables 4.2.6.8 and 6.1.1.4'
N N 0.0311 0.0180 'International Tables Vol C Tables 4.2.6.8 and 6.1.1.4'
O O 0.0492 0.0322 'International Tables Vol C Tables 4.2.6.8 and 6.1.1.4'

loop_
_exptl_crystal_face_index_h
_exptl_crystal_face_index_k
_exptl_crystal_face_index_l
_exptl_crystal_face_perp_dist
-1 3 6 0.0549
-4 1 0 0.0568
4 0 1 0.0559
1 -3 -6 0.0171
1 6 3 0.0515
-1 2 7 0.0456
-1 -6 -3 0.0141
-3 3 -2 0.0672
-1 6 2 0.0617
3 4 6 0.0711
3 2 -3 0.0213
-3 -2 3 0.0374
0 6 0 0.0487
0 -5 1 0.0259

loop_
_geom_angle_atom_site_label_1
_geom_angle_atom_site_label_2
_geom_angle_atom_site_label_3
_geom_angle
C1 O1 C10 117.70(12)
C11 N1 H1 115.8
C12 N1 H1 115.8
C12 N1 C11 128.45(12)
O1 C1 C2 114.73(12)
O1 C1 C9 125.15(13)
C2 C1 C9 120.12(13)
C12 O2 C4 113.43(10)
C1 C2 H2 120.8
C3 C2 C1 118.45(13)
C3 C2 H2 120.8
C2 C3 C4 129.35(12)
C2 C3 C7 122.97(13)
C7 C3 C4 107.45(12)
O2 C4 C3 115.59(11)
O2 C4 H4 107.8
O2 C4 C5 112.59(10)
C3 C4 H4 107.8
C3 C4 C5 104.80(11)
C5 C4 H4 107.8
C4 C5 C6 100.36(10)
C4 C5 C13 112.49(11)
C11 C5 C4 103.06(11)
C11 C5 C6 120.48(11)
C11 C5 C13 110.43(11)
C13 C5 C6 109.41(11)
C5 C6 H6A 111.4
C5 C6 H6B 111.4
H6A C6 H6B 109.3
C7 C6 C5 101.86(10)
C7 C6 H6A 111.4
C7 C6 H6B 111.4
C3 C7 C6 109.91(12)
C8 C7 C3 118.08(13)
C8 C7 C6 131.99(12)
C7 C8 H8 119.9
C7 C8 C9 120.28(13)
C9 C8 H8 119.9
C1 C9 C8 120.07(13)
C1 C9 H9 120.0
C8 C9 H9 120.0
O1 C10 H10A 109.5
O1 C10 H10B 109.5
O1 C10 H10C 109.5
H10A C10 H10B 109.5
H10A C10 H10C 109.5
H10B C10 H10C 109.5
N1 C11 C5 107.21(11)
N1 C11 H11A 110.3
N1 C11 H11B 110.3
C5 C11 H11A 110.3
C5 C11 H11B 110.3
H11A C11 H11B 108.5
N1 C12 O2 118.52(12)
O3 C12 N1 124.20(13)
O3 C12 O2 117.27(12)
C5 C13 H13A 109.3
C5 C13 H13B 109.3
H13A C13 H13B 108.0
C14 C13 C5 111.46(12)
C14 C13 H13A 109.3
C14 C13 H13B 109.3
C13 C14 H14 117.7
C15 C14 C13 124.59(14)
C15 C14 H14 117.7
C14 C15 H15A 120.0
C14 C15 H15B 120.0
H15A C15 H15B 120.0

loop_
_geom_bond_atom_site_label_1
_geom_bond_atom_site_label_2
_geom_bond_distance
O1 C1 1.3688(17)
O1 C10 1.4303(18)
N1 H1 0.8600
N1 C11 1.4787(16)
N1 C12 1.3436(18)
C1 C2 1.395(2)
C1 C9 1.397(2)
O2 C4 1.4291(16)
O2 C12 1.3582(17)
C2 H2 0.9300
C2 C3 1.378(2)
O3 C12 1.2266(18)
C3 C4 1.4899(19)
C3 C7 1.3996(19)
C4 H4 0.9800
C4 C5 1.5306(18)
C5 C6 1.5530(18)
C5 C11 1.5228(19)
C5 C13 1.5478(19)
C6 H6A 0.9700
C6 H6B 0.9700
C6 C7 1.5299(19)
C7 C8 1.384(2)
C8 H8 0.9300
C8 C9 1.407(2)
C9 H9 0.9300
C10 H10A 0.9600
C10 H10B 0.9600
C10 H10C 0.9600
C11 H11A 0.9700
C11 H11B 0.9700
C13 H13A 0.9700
C13 H13B 0.9700
C13 C14 1.5067(19)
C14 H14 0.9300
C14 C15 1.319(2)
C15 H15A 0.9300
C15 H15B 0.9300

loop_
_exptl_oxdiff_crystal_face_indexfrac_h
_exptl_oxdiff_crystal_face_indexfrac_k
_exptl_oxdiff_crystal_face_indexfrac_l
_exptl_oxdiff_crystal_face_x
_exptl_oxdiff_crystal_face_y
_exptl_oxdiff_crystal_face_z
-1.0000 3.0000 6.0000 -0.3987 0.2678 -0.8086
-4.0000 1.0000 0.0000 -0.2222 -0.7134 -0.6653
4.0000 0.0000 1.0000 0.2363 0.7742 0.4959
1.0000 -3.0000 -6.0000 0.3987 -0.2678 0.8086
1.0000 6.0000 3.0000 0.5254 0.2791 -0.7160
-1.0000 2.0000 7.0000 -0.6478 0.3788 -0.7477
-1.0000 -6.0000 -3.0000 -0.5254 -0.2791 0.7160
-3.0000 3.0000 -2.0000 0.3644 -0.7633 -0.6495
-1.0000 6.0000 2.0000 0.4660 -0.1510 -0.9368
3.0000 4.0000 6.0000 0.0866 0.9310 -0.3735
3.0000 2.0000 -3.0000 0.8810 0.2085 0.3453
-3.0000 -2.0000 3.0000 -0.8810 -0.2085 -0.3453
-0.0000 6.0000 0.0000 0.7894 -0.1506 -0.6907
0.0000 -5.0000 1.0000 -0.7754 0.2114 0.5213
